data_4310107
loop_
_publ_author_name
'Bing-Bing Ding'
'Yan-Qin Weng'
'Zong-Wan Mao'
'Chi-Keung Lam'
'Xiao-Ming Chen'
'Bao-Hui Ye'

_publ_contact_author
;
      Ye, Bao-Hui
      School of Chemistry and Chemical Engineering
      Sun Yat-Sen University
      Guangzhou 510275
      P. R. China.        
;
_publ_contact_author_email cesybh@zsu.edu.cn
_publ_contact_author_fax '86 20 84112245'
_publ_contact_author_phone 86-20-84113986
_publ_section_title
;
Pillared-Layer Microporous Metal-Organic Frameworks Constructed by Robust
Hydrogen Bonds. Synthesis, Characterization, and Magnetic and Adsorption
Properties of 2,2'-Biimidazole and Carboxylate Complexes
;
_journal_name_full 'Inorganic Chemistry'
_journal_page_first 8836
_journal_page_last 8845
_journal_paper_doi 10.1021/ic051195k
_journal_volume 44
_journal_year 2005
_chemical_formula_sum 'C33 H28 N16 Ni2 O7'
_chemical_formula_weight 878.13
_chemical_name_systematic
; 
 ? 
;
_space_group_IT_number 37
_symmetry_cell_setting orthorhombic
_symmetry_space_group_name_Hall 'C 2 -2c'
_symmetry_space_group_name_H-M 'C c c 2'
_atom_sites_solution_hydrogens geom
_atom_sites_solution_primary direct
_atom_sites_solution_secondary difmap
_audit_creation_method SHELXL-97
_cell_angle_alpha 90.00
_cell_angle_beta 90.00
_cell_angle_gamma 90.00
_cell_formula_units_Z 8
_cell_length_a 17.6391(15)
_cell_length_b 39.530(4)
_cell_length_c 11.7333(11)
_cell_measurement_reflns_used 24164
_cell_measurement_temperature 293(2)
_cell_measurement_theta_max 28.24
_cell_measurement_theta_min 1.03
_cell_volume 8181.3(13)
_computing_cell_refinement
;
SAINT-PLUS for Windows NT, Ver. 6.0, Bruker AXS Inc., Madison, Wisconsin, USA, 
1997.
;
_computing_data_collection
;
SMART for Windows NT, Bruker AXS Inc., Madison, Wisconsin, USA, 1998.
;
_computing_data_reduction
;
SAINT-PLUS for Windows NT, Ver. 6.0, Bruker AXS Inc., Madison, Wisconsin, USA, 
1997.
;
_computing_molecular_graphics
;
XP, Ver. 6.1, Bruker AXS Inc., Madison, Wisconsin, USA, 2000.
;
_computing_publication_material
;
SHELXTL-Bruker AXS Inc., Madison, Wisconsin, USA, 1998.
;
_computing_structure_refinement 'SHELXL-97 (Sheldrick, 1997)'
_computing_structure_solution 'SHELXS-97 (Sheldrick, 1997)'
_diffrn_ambient_temperature 293(2)
_diffrn_measured_fraction_theta_full 0.957
_diffrn_measured_fraction_theta_max 0.957
_diffrn_measurement_device_type 'Bruker Smart Apex CCD area detector'
_diffrn_measurement_method 'phi and omega scans'
_diffrn_radiation_monochromator graphite
_diffrn_radiation_source 'fine-focus sealed tube'
_diffrn_radiation_type MoK\a
_diffrn_radiation_wavelength 0.71073
_diffrn_reflns_av_R_equivalents 0.0478
_diffrn_reflns_av_sigmaI/netI 0.0649
_diffrn_reflns_limit_h_max 18
_diffrn_reflns_limit_h_min -23
_diffrn_reflns_limit_k_max 50
_diffrn_reflns_limit_k_min -49
_diffrn_reflns_limit_l_max 13
_diffrn_reflns_limit_l_min -15
_diffrn_reflns_number 24164
_diffrn_reflns_theta_full 28.24
_diffrn_reflns_theta_max 28.24
_diffrn_reflns_theta_min 1.03
_diffrn_standards_decay_% 0
_exptl_absorpt_coefficient_mu 0.985
_exptl_absorpt_correction_T_max 0.9342
_exptl_absorpt_correction_T_min 0.6334
_exptl_absorpt_correction_type multi-scan
_exptl_crystal_colour green
_exptl_crystal_density_diffrn 1.426
_exptl_crystal_density_method 'not measured'
_exptl_crystal_description block
_exptl_crystal_F_000 3600
_exptl_crystal_size_max 0.51
_exptl_crystal_size_mid 0.10
_exptl_crystal_size_min 0.07
_refine_diff_density_max 0.729
_refine_diff_density_min -0.398
_refine_diff_density_rms 0.087
_refine_ls_abs_structure_details 'Flack H D (1983), Acta Cryst. A39, 876-881'
_refine_ls_abs_structure_Flack 0.097(17)
_refine_ls_extinction_method none
_refine_ls_goodness_of_fit_ref 0.980
_refine_ls_hydrogen_treatment mixed
_refine_ls_matrix_type full
_refine_ls_number_parameters 532
_refine_ls_number_reflns 8671
_refine_ls_number_restraints 1
_refine_ls_restrained_S_all 0.979
_refine_ls_R_factor_all 0.0827
_refine_ls_R_factor_gt 0.0602
_refine_ls_shift/su_max 0.006
_refine_ls_shift/su_mean 0.000
_refine_ls_structure_factor_coef Fsqd
_refine_ls_weighting_details 'calc w=1/[\s^2^(Fo^2^)+(0.0826P)^2^+0.0000P] where P=(Fo^2^+2Fc^2^)/3'
_refine_ls_weighting_scheme calc
_refine_ls_wR_factor_gt 0.1322
_refine_ls_wR_factor_ref 0.1442
_reflns_number_gt 6650
_reflns_number_total 8671
_reflns_threshold_expression >2sigma(I)
_cod_data_source_file ic051195ksi20050718_063800_1.cif
_cod_data_source_block complex_2
_cod_depositor_comments
;
The following automatic conversions were performed:
'_symmetry_cell_setting' value 'Orthorhombic' changed to 'orthorhombic'
according to '/home/saulius/struct/CIF-dictionaries/cif_core.dic'
dictionary named 'cif_core.dic' version 2.4.1 from 2010-06-29.

Automatic conversion script
Id: cif_fix_enum 1527 2010-12-29 10:47:43Z saulius 
;
_cod_database_code 4310107

loop_
_symmetry_equiv_pos_as_xyz
'x, y, z'
'-x, -y, z'
'x, -y, z+1/2'
'-x, y, z+1/2'
'x+1/2, y+1/2, z'
'-x+1/2, -y+1/2, z'
'x+1/2, -y+1/2, z+1/2'
'-x+1/2, y+1/2, z+1/2'

loop_
_atom_site_label
_atom_site_type_symbol
_atom_site_fract_x
_atom_site_fract_y
_atom_site_fract_z
_atom_site_U_iso_or_equiv
_atom_site_adp_type
_atom_site_occupancy
_atom_site_symmetry_multiplicity
_atom_site_calc_flag
_atom_site_refinement_flags
_atom_site_disorder_assembly
_atom_site_disorder_group
Ni1 Ni 0.23753(3) 0.098301(12) 0.95871(9) 0.04839(17) Uani 1 1 d . . .
Ni2 Ni 0.46960(3) -0.254146(12) 0.96004(7) 0.03551(14) Uani 1 1 d . . .
C1 C 0.3297(4) 0.05039(16) 0.7756(7) 0.082(2) Uani 1 1 d . . .
H12A H 0.3505 0.0661 0.7256 0.099 Uiso 1 1 calc R . .
C2 C 0.3416(5) 0.01720(16) 0.7719(8) 0.105(3) Uani 1 1 d . . .
H11A H 0.3725 0.0057 0.7207 0.126 Uiso 1 1 calc R . .
C3 C 0.2650(3) 0.02868(12) 0.9112(6) 0.0583(16) Uani 1 1 d . . .
C4 C 0.2151(3) 0.02798(11) 1.0048(5) 0.0563(15) Uani 1 1 d . . .
C5 C 0.1458(4) 0.04888(14) 1.1396(6) 0.078(2) Uani 1 1 d . . .
H7A H 0.1215 0.0641 1.1878 0.094 Uiso 1 1 calc R . .
C6 C 0.1411(4) 0.01535(16) 1.1459(7) 0.096(3) Uani 1 1 d . . .
H8A H 0.1125 0.0033 1.1985 0.115 Uiso 1 1 calc R . .
C7 C 0.3609(4) 0.09050(15) 1.1694(6) 0.0742(19) Uani 1 1 d . . .
H1A H 0.3368 0.0752 1.2173 0.089 Uiso 1 1 calc R . .
C8 C 0.4274(4) 0.10406(17) 1.1883(7) 0.087(2) Uani 1 1 d . . .
H2A H 0.4588 0.1000 1.2506 0.105 Uiso 1 1 calc R . .
C9 C 0.3829(3) 0.12309(12) 1.0281(5) 0.0493(13) Uani 1 1 d . . .
C10 C 0.3677(3) 0.14013(11) 0.9214(5) 0.0478(13) Uani 1 1 d . . .
C11 C 0.3706(4) 0.17151(15) 0.7707(6) 0.0705(17) Uani 1 1 d . . .
H5A H 0.3855 0.1870 0.7153 0.085 Uiso 1 1 calc R . .
C12 C 0.3046(4) 0.15429(15) 0.7724(6) 0.0652(16) Uani 1 1 d . . .
H6A H 0.2666 0.1556 0.7177 0.078 Uiso 1 1 calc R . .
C13 C 0.1124(4) 0.09575(14) 0.7484(6) 0.0694(17) Uani 1 1 d . . .
H13A H 0.1345 0.0805 0.6979 0.083 Uiso 1 1 calc R . .
C14 C 0.0461(4) 0.11143(16) 0.7318(6) 0.078(2) Uani 1 1 d . . .
H14A H 0.0137 0.1090 0.6699 0.094 Uiso 1 1 calc R . .
C15 C 0.0944(3) 0.12725(11) 0.8939(5) 0.0434(12) Uani 1 1 d . . .
C16 C 0.1119(3) 0.14276(11) 1.0036(4) 0.0405(11) Uani 1 1 d . . .
C17 C 0.1159(3) 0.17217(13) 1.1593(5) 0.0563(14) Uani 1 1 d . . .
H18A H 0.1036 0.1870 1.2181 0.068 Uiso 1 1 calc R . .
C18 C 0.1779(3) 0.15287(12) 1.1518(5) 0.0499(12) Uani 1 1 d . . .
H17A H 0.2168 0.1522 1.2053 0.060 Uiso 1 1 calc R . .
C19 C 0.6776(3) -0.21968(13) 1.1209(5) 0.0507(13) Uani 1 1 d . . .
H19A H 0.7265 -0.2114 1.1313 0.061 Uiso 1 1 calc R . .
C20 C 0.6419(3) -0.22508(12) 1.0200(5) 0.0508(12) Uani 1 1 d . . .
H20A H 0.6622 -0.2209 0.9483 0.061 Uiso 1 1 calc R . .
C21 C 0.5636(2) -0.23959(10) 1.1533(4) 0.0351(10) Uani 1 1 d . . .
C22 C 0.4938(3) -0.25273(9) 1.2015(5) 0.0352(9) Uani 1 1 d . . .
C23 C 0.3830(3) -0.27435(13) 1.1900(4) 0.0473(12) Uani 1 1 d . . .
H23A H 0.3370 -0.2824 1.1625 0.057 Uiso 1 1 calc R . .
C24 C 0.4050(3) -0.27363(13) 1.3020(4) 0.0472(12) Uani 1 1 d . . .
H24A H 0.3763 -0.2814 1.3631 0.071 Uiso 1 1 calc R . .
C25 C 0.3285(2) -0.16596(9) 0.9569(5) 0.0408(9) Uani 1 1 d . . .
C26 C 0.3239(2) -0.13087(10) 0.9647(6) 0.0493(12) Uani 1 1 d . . .
H26A H 0.3681 -0.1182 0.9700 0.059 Uiso 1 1 calc R . .
C27 C 0.2542(3) -0.11467(10) 0.9646(7) 0.0528(12) Uani 1 1 d . . .
C28 C 0.1882(2) -0.13369(10) 0.9585(6) 0.0477(10) Uani 1 1 d . . .
H28A H 0.1414 -0.1230 0.9624 0.057 Uiso 1 1 calc R . .
C29 C 0.1918(2) -0.16886(9) 0.9464(5) 0.0360(10) Uani 1 1 d . . .
C30 C 0.2617(2) -0.18468(10) 0.9459(5) 0.0365(10) Uani 1 1 d . . .
H30A H 0.2644 -0.2081 0.9382 0.044 Uiso 1 1 calc R . .
C31 C 0.4034(2) -0.18319(10) 0.9595(6) 0.0431(9) Uani 1 1 d . . .
C32 C 0.2507(3) -0.07600(11) 0.9676(8) 0.0704(17) Uani 1 1 d . . .
N1 N 0.2820(3) 0.05790(10) 0.8649(5) 0.0607(13) Uani 1 1 d . . .
N2 N 0.2995(3) 0.00298(12) 0.8581(5) 0.0847(19) Uani 1 1 d . . .
H4A H 0.2960 -0.0182 0.8745 0.102 Uiso 1 1 calc R . .
N3 N 0.1924(2) 0.05726(9) 1.0503(5) 0.0602(13) Uani 1 1 d . . .
N4 N 0.1843(3) 0.00197(12) 1.0643(6) 0.0811(17) Uani 1 1 d . . .
H2B H 0.1913 -0.0192 1.0518 0.097 Uiso 1 1 calc R . .
N5 N 0.3319(2) 0.10235(9) 1.0676(4) 0.0501(11) Uani 1 1 d . . .
N6 N 0.4420(3) 0.12527(13) 1.0991(5) 0.0714(15) Uani 1 1 d . . .
H10A H 0.4817 0.1377 1.0903 0.086 Uiso 1 1 calc R . .
N7 N 0.3031(2) 0.13447(10) 0.8692(4) 0.0494(10) Uani 1 1 d . . .
N8 N 0.4113(3) 0.16240(11) 0.8637(5) 0.0615(12) Uani 1 1 d . . .
H12B H 0.4558 0.1694 0.8822 0.074 Uiso 1 1 calc R . .
N9 N 0.1428(2) 0.10538(10) 0.8505(4) 0.0519(11) Uani 1 1 d . . .
N10 N 0.0356(2) 0.13196(12) 0.8252(4) 0.0637(13) Uani 1 1 d . . .
H6B H -0.0020 0.1454 0.8368 0.076 Uiso 1 1 calc R . .
N11 N 0.1755(2) 0.13422(9) 1.0534(4) 0.0434(9) Uani 1 1 d . . .
N12 N 0.0739(2) 0.16574(10) 1.0630(4) 0.0509(11) Uani 1 1 d . . .
H8B H 0.0314 0.1749 1.0447 0.061 Uiso 1 1 calc R . .
N13 N 0.5699(2) -0.23787(10) 1.0416(4) 0.0430(9) Uani 1 1 d . . .
N14 N 0.6269(2) -0.22894(10) 1.2045(4) 0.0479(10) Uani 1 1 d . . .
H14B H 0.6346 -0.2280 1.2768 0.057 Uiso 1 1 calc R . .
N15 N 0.4404(2) -0.26114(10) 1.1261(3) 0.0415(9) Uani 1 1 d . . .
O1 O 0.40460(17) -0.21364(7) 0.9279(3) 0.0464(9) Uani 1 1 d . . .
O2 O 0.45969(19) -0.16782(10) 0.9941(5) 0.0868(19) Uani 1 1 d . . .
O4 O 0.3075(2) -0.06052(8) 0.9383(5) 0.0949(18) Uani 1 1 d . . .
O3 O 0.1892(3) -0.06347(9) 1.0004(4) 0.0873(17) Uani 1 1 d . . .
N16 N 0.4758(2) -0.25968(10) 1.3097(3) 0.0402(9) Uani 1 1 d . . .
C33 C 0.1204(2) -0.18936(11) 0.9358(4) 0.0392(11) Uani 1 1 d . . .
O5 O 0.12733(16) -0.22037(7) 0.9143(3) 0.0397(7) Uani 1 1 d . . .
O6 O 0.05736(16) -0.17519(8) 0.9525(4) 0.0562(8) Uani 1 1 d . . .
O7W O 0.4681(11) 0.0590(6) 1.451(3) 0.38(2) Uani 0.50 1 d P . .
H7WA H 0.4362 0.0638 1.5028 0.454 Uiso 0.50 1 d PR . .
H7WB H 0.5141 0.0552 1.4680 0.454 Uiso 0.50 1 d PR . .
O8W O 0.0323(10) 0.0692(6) 0.480(2) 0.251(10) Uani 0.50 1 d P . .
H8WA H -0.0118 0.0652 0.5062 0.301 Uiso 0.50 1 d PR . .
H8WB H 0.0375 0.0798 0.4175 0.301 Uiso 0.50 1 d PR . .

loop_
_atom_site_aniso_label
_atom_site_aniso_U_11
_atom_site_aniso_U_22
_atom_site_aniso_U_33
_atom_site_aniso_U_23
_atom_site_aniso_U_13
_atom_site_aniso_U_12
Ni1 0.0428(3) 0.0308(2) 0.0715(4) -0.0033(4) 0.0018(5) 0.0015(2)
Ni2 0.0349(2) 0.0400(3) 0.0316(3) -0.0007(4) 0.0001(3) 0.00069(19)
C1 0.096(5) 0.059(4) 0.092(6) 0.004(3) 0.042(4) 0.002(3)
C2 0.137(7) 0.056(4) 0.122(7) -0.014(4) 0.079(6) 0.000(4)
C3 0.058(3) 0.031(2) 0.086(5) -0.007(2) 0.016(3) -0.002(2)
C4 0.055(3) 0.028(2) 0.085(5) 0.001(2) 0.015(3) -0.006(2)
C5 0.083(4) 0.053(3) 0.098(6) 0.003(3) 0.044(4) 0.004(3)
C6 0.102(5) 0.058(4) 0.128(7) 0.014(4) 0.064(5) -0.003(3)
C7 0.070(4) 0.069(4) 0.084(5) 0.036(3) -0.002(4) -0.009(3)
C8 0.071(4) 0.099(5) 0.092(6) 0.046(4) -0.012(4) -0.012(4)
C9 0.035(2) 0.040(3) 0.073(4) 0.012(2) -0.001(2) -0.001(2)
C10 0.048(3) 0.033(2) 0.062(4) -0.002(2) 0.012(2) -0.003(2)
C11 0.084(4) 0.067(4) 0.061(4) 0.007(3) 0.011(4) -0.014(3)
C12 0.080(4) 0.058(3) 0.057(4) 0.006(3) -0.006(3) 0.005(3)
C13 0.078(4) 0.060(3) 0.070(4) -0.027(3) -0.002(3) 0.011(3)
C14 0.081(4) 0.086(4) 0.069(5) -0.031(4) -0.022(3) 0.020(4)
C15 0.040(3) 0.033(2) 0.057(3) -0.009(2) -0.008(2) 0.0049(19)
C16 0.043(3) 0.032(2) 0.047(3) 0.0006(19) 0.001(2) 0.0052(19)
C17 0.074(4) 0.052(3) 0.042(3) -0.010(2) -0.005(3) 0.012(3)
C18 0.053(3) 0.043(3) 0.054(4) -0.002(2) -0.009(3) -0.001(2)
C19 0.041(3) 0.066(3) 0.045(3) -0.006(2) 0.004(2) -0.018(2)
C20 0.046(3) 0.057(3) 0.049(3) 0.003(2) 0.009(2) -0.011(2)
C21 0.036(2) 0.038(2) 0.032(3) 0.0019(18) 0.003(2) 0.0030(18)
C22 0.034(2) 0.0378(18) 0.034(2) -0.008(2) -0.0018(19) -0.004(2)
C23 0.040(2) 0.068(3) 0.035(3) -0.005(2) 0.000(2) -0.018(2)
C24 0.046(3) 0.058(3) 0.038(3) -0.001(2) 0.006(2) -0.015(2)
C25 0.045(2) 0.0331(18) 0.045(3) 0.000(3) 0.014(3) -0.0050(15)
C26 0.051(2) 0.0322(18) 0.065(3) -0.007(3) 0.022(3) -0.0122(17)
C27 0.071(3) 0.032(2) 0.055(3) -0.001(3) 0.017(3) 0.0010(19)
C28 0.055(2) 0.037(2) 0.051(3) 0.012(3) 0.010(3) 0.0100(18)
C29 0.041(2) 0.0296(17) 0.037(3) 0.005(2) 0.006(2) 0.0032(15)
C30 0.048(2) 0.0292(17) 0.033(3) 0.001(2) 0.007(2) -0.0019(15)
C31 0.041(2) 0.039(2) 0.048(3) -0.005(3) 0.015(3) -0.0056(16)
C32 0.100(4) 0.030(2) 0.080(4) 0.000(4) 0.029(4) -0.001(3)
N1 0.056(2) 0.036(2) 0.090(4) -0.002(2) 0.019(3) 0.0022(19)
N2 0.106(4) 0.038(2) 0.110(5) -0.001(3) 0.052(4) 0.006(3)
N3 0.059(3) 0.032(2) 0.090(4) -0.007(2) 0.017(3) 0.0022(18)
N4 0.090(4) 0.036(2) 0.118(5) -0.004(3) 0.047(3) -0.001(2)
N5 0.047(2) 0.043(2) 0.060(3) 0.012(2) 0.001(2) 0.0039(18)
N6 0.052(3) 0.077(3) 0.085(4) 0.027(3) -0.012(3) -0.010(2)
N7 0.051(2) 0.041(2) 0.057(3) -0.0026(19) -0.001(2) 0.0018(17)
N8 0.056(3) 0.061(3) 0.067(4) 0.010(2) 0.008(3) -0.014(2)
N9 0.052(2) 0.043(2) 0.061(3) -0.017(2) -0.010(2) 0.0017(18)
N10 0.060(3) 0.069(3) 0.062(3) -0.021(2) -0.016(2) 0.021(2)
N11 0.046(2) 0.0323(18) 0.052(3) -0.0031(18) -0.0038(19) 0.0039(16)
N12 0.049(2) 0.047(2) 0.056(3) -0.008(2) -0.007(2) 0.0132(18)
N13 0.037(2) 0.053(2) 0.039(2) 0.0022(18) 0.0011(18) -0.0015(17)
N14 0.040(2) 0.065(3) 0.039(3) -0.008(2) -0.0018(18) -0.0133(18)
N15 0.0371(19) 0.055(2) 0.032(2) -0.0029(17) -0.0014(17) -0.0061(17)
O1 0.0477(17) 0.0407(16) 0.051(2) -0.0085(13) -0.0041(15) 0.0120(13)
O2 0.044(2) 0.065(2) 0.151(6) -0.044(3) 0.003(2) -0.0128(17)
O4 0.105(3) 0.0318(17) 0.148(5) -0.001(3) 0.052(3) -0.0115(18)
O3 0.101(3) 0.0339(18) 0.127(5) 0.000(2) 0.046(3) 0.0120(19)
N16 0.040(2) 0.051(2) 0.030(2) -0.0005(17) 0.0000(17) -0.0083(17)
C33 0.042(2) 0.049(2) 0.027(3) 0.0083(18) 0.0052(19) 0.0015(18)
O5 0.0405(16) 0.0379(16) 0.0408(19) 0.0000(13) 0.0032(13) -0.0043(12)
O6 0.0442(16) 0.0613(18) 0.063(2) 0.005(2) 0.000(2) 0.0139(14)
O7W 0.183(19) 0.32(3) 0.63(6) -0.15(4) -0.14(3) 0.021(18)
O8W 0.210(18) 0.29(3) 0.25(3) -0.01(2) -0.015(19) -0.020(17)

loop_
_atom_type_symbol
_atom_type_description
_atom_type_scat_dispersion_real
_atom_type_scat_dispersion_imag
_atom_type_scat_source
C C 0.0033 0.0016 'International Tables Vol C Tables 4.2.6.8 and 6.1.1.4'
H H 0.0000 0.0000 'International Tables Vol C Tables 4.2.6.8 and 6.1.1.4'
N N 0.0061 0.0033 'International Tables Vol C Tables 4.2.6.8 and 6.1.1.4'
O O 0.0106 0.0060 'International Tables Vol C Tables 4.2.6.8 and 6.1.1.4'
Ni Ni 0.3393 1.1124 'International Tables Vol C Tables 4.2.6.8 and 6.1.1.4'

loop_
_geom_angle_atom_site_label_1
_geom_angle_atom_site_label_2
_geom_angle_atom_site_label_3
_geom_angle
_geom_angle_site_symmetry_1
_geom_angle_site_symmetry_3
_geom_angle_publ_flag
N1 Ni1 N3 79.73(17) . . ?
N1 Ni1 N5 94.63(18) . . ?
N3 Ni1 N5 92.74(18) . . ?
N1 Ni1 N11 170.24(16) . . ?
N3 Ni1 N11 93.08(17) . . ?
N5 Ni1 N11 92.28(16) . . ?
N1 Ni1 N9 94.65(18) . . ?
N3 Ni1 N9 96.31(18) . . ?
N5 Ni1 N9 168.05(14) . . ?
N11 Ni1 N9 79.48(16) . . ?
N1 Ni1 N7 92.84(17) . . ?
N3 Ni1 N7 168.86(15) . . ?
N5 Ni1 N7 79.49(16) . . ?
N11 Ni1 N7 95.19(15) . . ?
N9 Ni1 N7 92.54(18) . . ?
O1 Ni2 N16 101.23(15) . 4_654 ?
O1 Ni2 N15 98.26(15) . . ?
N16 Ni2 N15 160.33(15) 4_654 . ?
O1 Ni2 O5 82.34(12) . 6_545 ?
N16 Ni2 O5 96.62(14) 4_654 6_545 ?
N15 Ni2 O5 88.45(13) . 6_545 ?
O1 Ni2 N13 108.70(14) . . ?
N16 Ni2 N13 91.68(16) 4_654 . ?
N15 Ni2 N13 79.60(15) . . ?
O5 Ni2 N13 164.67(14) 6_545 . ?
C2 C1 N1 109.5(6) . . ?
C1 C2 N2 107.1(6) . . ?
N1 C3 N2 111.8(5) . . ?
N1 C3 C4 118.9(5) . . ?
N2 C3 C4 129.3(5) . . ?
N3 C4 N4 109.3(5) . . ?
N3 C4 C3 118.8(4) . . ?
N4 C4 C3 131.9(5) . . ?
C6 C5 N3 108.6(5) . . ?
C5 C6 N4 108.7(6) . . ?
C8 C7 N5 109.9(6) . . ?
C7 C8 N6 106.9(6) . . ?
N5 C9 N6 111.0(5) . . ?
N5 C9 C10 118.3(5) . . ?
N6 C9 C10 130.7(5) . . ?
N7 C10 N8 111.8(5) . . ?
N7 C10 C9 119.0(4) . . ?
N8 C10 C9 129.2(5) . . ?
C12 C11 N8 108.1(5) . . ?
C11 C12 N7 108.4(6) . . ?
C14 C13 N9 110.0(5) . . ?
C13 C14 N10 106.0(5) . . ?
N9 C15 N10 111.4(5) . . ?
N9 C15 C16 118.7(4) . . ?
N10 C15 C16 129.9(4) . . ?
N11 C16 N12 112.0(4) . . ?
N11 C16 C15 117.8(4) . . ?
N12 C16 C15 130.2(4) . . ?
C18 C17 N12 106.3(5) . . ?
C17 C18 N11 109.7(5) . . ?
C20 C19 N14 106.1(4) . . ?
C19 C20 N13 108.9(4) . . ?
N13 C21 N14 111.1(4) . . ?
N13 C21 C22 118.6(4) . . ?
N14 C21 C22 130.3(4) . . ?
N15 C22 N16 114.2(5) . . ?
N15 C22 C21 115.4(5) . . ?
N16 C22 C21 130.2(5) . . ?
N15 C23 C24 108.0(4) . . ?
N16 C24 C23 109.3(4) . . ?
C26 C25 C30 119.0(4) . . ?
C26 C25 C31 120.4(3) . . ?
C30 C25 C31 120.5(3) . . ?
C27 C26 C25 120.7(4) . . ?
C28 C27 C26 119.6(4) . . ?
C28 C27 C32 120.6(4) . . ?
C26 C27 C32 119.8(4) . . ?
C27 C28 C29 120.5(4) . . ?
C30 C29 C28 119.3(4) . . ?
C30 C29 C33 120.2(3) . . ?
C28 C29 C33 120.5(4) . . ?
C29 C30 C25 120.8(4) . . ?
O2 C31 O1 123.6(4) . . ?
O2 C31 C25 119.8(4) . . ?
O1 C31 C25 116.6(4) . . ?
O4 C32 O3 126.7(4) . . ?
O4 C32 C27 117.4(5) . . ?
O3 C32 C27 115.9(5) . . ?
C3 N1 C1 105.4(5) . . ?
C3 N1 Ni1 111.6(4) . . ?
C1 N1 Ni1 142.6(4) . . ?
C3 N2 C2 106.1(5) . . ?
C4 N3 C5 106.0(4) . . ?
C4 N3 Ni1 110.5(4) . . ?
C5 N3 Ni1 143.5(3) . . ?
C6 N4 C4 107.3(5) . . ?
C9 N5 C7 105.4(5) . . ?
C9 N5 Ni1 112.2(4) . . ?
C7 N5 Ni1 142.4(4) . . ?
C9 N6 C8 106.9(5) . . ?
C10 N7 C12 105.7(4) . . ?
C10 N7 Ni1 110.9(3) . . ?
C12 N7 Ni1 143.3(4) . . ?
C10 N8 C11 106.0(5) . . ?
C15 N9 C13 105.5(4) . . ?
C15 N9 Ni1 111.5(3) . . ?
C13 N9 Ni1 143.0(4) . . ?
C15 N10 C14 107.2(5) . . ?
C16 N11 C18 105.3(4) . . ?
C16 N11 Ni1 112.5(3) . . ?
C18 N11 Ni1 142.1(3) . . ?
C16 N12 C17 106.7(4) . . ?
C21 N13 C20 106.1(4) . . ?
C21 N13 Ni2 111.4(3) . . ?
C20 N13 Ni2 142.5(4) . . ?
C21 N14 C19 107.8(4) . . ?
C22 N15 C23 104.8(4) . . ?
C22 N15 Ni2 115.0(4) . . ?
C23 N15 Ni2 140.1(3) . . ?
C31 O1 Ni2 135.9(3) . . ?
C22 N16 C24 103.7(4) . . ?
C22 N16 Ni2 133.9(3) . 4_655 ?
C24 N16 Ni2 122.4(3) . 4_655 ?
O5 C33 O6 123.4(4) . . ?
O5 C33 C29 117.5(4) . . ?
O6 C33 C29 119.1(4) . . ?
C33 O5 Ni2 110.2(3) . 6_545 ?

loop_
_geom_bond_atom_site_label_1
_geom_bond_atom_site_label_2
_geom_bond_distance
_geom_bond_site_symmetry_2
_geom_bond_publ_flag
Ni1 N1 2.092(4) . ?
Ni1 N3 2.102(4) . ?
Ni1 N5 2.105(4) . ?
Ni1 N11 2.109(4) . ?
Ni1 N9 2.117(4) . ?
Ni1 N7 2.118(4) . ?
Ni2 O1 2.005(3) . ?
Ni2 N16 2.022(4) 4_654 ?
Ni2 N15 2.034(4) . ?
Ni2 O5 2.056(3) 6_545 ?
Ni2 N13 2.111(4) . ?
C1 C2 1.329(9) . ?
C1 N1 1.377(8) . ?
C2 N2 1.375(8) . ?
C3 N1 1.311(7) . ?
C3 N2 1.338(7) . ?
C3 C4 1.407(7) . ?
C4 N3 1.336(6) . ?
C4 N4 1.357(7) . ?
C5 C6 1.330(8) . ?
C5 N3 1.372(7) . ?
C6 N4 1.332(8) . ?
C7 C8 1.309(9) . ?
C7 N5 1.381(8) . ?
C8 N6 1.365(8) . ?
C9 N5 1.302(6) . ?
C9 N6 1.338(7) . ?
C9 C10 1.447(7) . ?
C10 N7 1.313(6) . ?
C10 N8 1.351(6) . ?
C11 C12 1.348(8) . ?
C11 N8 1.355(8) . ?
C12 N7 1.380(7) . ?
C13 C14 1.338(8) . ?
C13 N9 1.366(7) . ?
C14 N10 1.376(7) . ?
C15 N9 1.318(6) . ?
C15 N10 1.326(6) . ?
C15 C16 1.459(7) . ?
C16 N11 1.309(6) . ?
C16 N12 1.326(6) . ?
C17 C18 1.336(7) . ?
C17 N12 1.375(7) . ?
C18 N11 1.371(6) . ?
C19 C20 1.357(7) . ?
C19 N14 1.377(6) . ?
C20 N13 1.390(6) . ?
C21 N13 1.317(6) . ?
C21 N14 1.337(6) . ?
C21 C22 1.450(7) . ?
C22 N15 1.335(7) . ?
C22 N16 1.337(7) . ?
C23 N15 1.364(6) . ?
C23 C24 1.370(7) . ?
C24 N16 1.368(6) . ?
C25 C26 1.392(5) . ?
C25 C30 1.397(5) . ?
C25 C31 1.486(5) . ?
C26 C27 1.387(6) . ?
C27 C28 1.386(6) . ?
C27 C32 1.530(6) . ?
C28 C29 1.399(5) . ?
C29 C30 1.384(5) . ?
C29 C33 1.502(6) . ?
C31 O2 1.234(5) . ?
C31 O1 1.259(5) . ?
C32 O4 1.224(6) . ?
C32 O3 1.253(6) . ?
N16 Ni2 2.022(4) 4_655 ?
C33 O5 1.257(5) . ?
C33 O6 1.261(5) . ?
O5 Ni2 2.056(3) 6_545 ?

loop_
_geom_torsion_atom_site_label_1
_geom_torsion_atom_site_label_2
_geom_torsion_atom_site_label_3
_geom_torsion_atom_site_label_4
_geom_torsion
_geom_torsion_site_symmetry_1
_geom_torsion_site_symmetry_2
_geom_torsion_site_symmetry_3
_geom_torsion_site_symmetry_4
_geom_torsion_publ_flag
N1 C1 C2 N2 1.5(10) . . . . ?
N1 C3 C4 N3 -6.3(8) . . . . ?
N2 C3 C4 N3 174.3(7) . . . . ?
N1 C3 C4 N4 175.4(7) . . . . ?
N2 C3 C4 N4 -4.0(11) . . . . ?
N3 C5 C6 N4 1.0(9) . . . . ?
N5 C7 C8 N6 0.7(9) . . . . ?
N5 C9 C10 N7 0.9(7) . . . . ?
N6 C9 C10 N7 -177.5(6) . . . . ?
N5 C9 C10 N8 -179.7(5) . . . . ?
N6 C9 C10 N8 1.9(9) . . . . ?
N8 C11 C12 N7 1.1(7) . . . . ?
N9 C13 C14 N10 1.2(8) . . . . ?
N9 C15 C16 N11 0.3(7) . . . . ?
N10 C15 C16 N11 -178.3(5) . . . . ?
N9 C15 C16 N12 178.1(5) . . . . ?
N10 C15 C16 N12 -0.5(9) . . . . ?
N12 C17 C18 N11 -0.6(6) . . . . ?
N14 C19 C20 N13 -0.5(6) . . . . ?
N13 C21 C22 N15 -1.9(6) . . . . ?
N14 C21 C22 N15 179.8(4) . . . . ?
N13 C21 C22 N16 173.7(4) . . . . ?
N14 C21 C22 N16 -4.7(8) . . . . ?
N15 C23 C24 N16 0.7(6) . . . . ?
C30 C25 C26 C27 1.7(10) . . . . ?
C31 C25 C26 C27 -178.7(7) . . . . ?
C25 C26 C27 C28 1.0(12) . . . . ?
C25 C26 C27 C32 -177.1(7) . . . . ?
C26 C27 C28 C29 -3.4(12) . . . . ?
C32 C27 C28 C29 174.8(7) . . . . ?
C27 C28 C29 C30 3.0(10) . . . . ?
C27 C28 C29 C33 -177.9(6) . . . . ?
C28 C29 C30 C25 -0.2(10) . . . . ?
C33 C29 C30 C25 -179.3(5) . . . . ?
C26 C25 C30 C29 -2.1(10) . . . . ?
C31 C25 C30 C29 178.3(5) . . . . ?
C26 C25 C31 O2 16.5(10) . . . . ?
C30 C25 C31 O2 -163.9(6) . . . . ?
C26 C25 C31 O1 -165.2(6) . . . . ?
C30 C25 C31 O1 14.4(9) . . . . ?
C28 C27 C32 O4 -158.1(8) . . . . ?
C26 C27 C32 O4 20.0(13) . . . . ?
C28 C27 C32 O3 22.0(13) . . . . ?
C26 C27 C32 O3 -159.9(8) . . . . ?
N2 C3 N1 C1 0.7(8) . . . . ?
C4 C3 N1 C1 -178.8(6) . . . . ?
N2 C3 N1 Ni1 -173.8(4) . . . . ?
C4 C3 N1 Ni1 6.7(7) . . . . ?
C2 C1 N1 C3 -1.4(9) . . . . ?
C2 C1 N1 Ni1 170.3(6) . . . . ?
N3 Ni1 N1 C3 -4.0(4) . . . . ?
N5 Ni1 N1 C3 87.9(4) . . . . ?
N11 Ni1 N1 C3 -47.0(14) . . . . ?
N9 Ni1 N1 C3 -99.6(4) . . . . ?
N7 Ni1 N1 C3 167.6(4) . . . . ?
N3 Ni1 N1 C1 -175.4(8) . . . . ?
N5 Ni1 N1 C1 -83.4(8) . . . . ?
N11 Ni1 N1 C1 141.6(11) . . . . ?
N9 Ni1 N1 C1 89.1(8) . . . . ?
N7 Ni1 N1 C1 -3.7(8) . . . . ?
N1 C3 N2 C2 0.2(8) . . . . ?
C4 C3 N2 C2 179.6(7) . . . . ?
C1 C2 N2 C3 -1.0(9) . . . . ?
N4 C4 N3 C5 -0.5(7) . . . . ?
C3 C4 N3 C5 -179.2(5) . . . . ?
N4 C4 N3 Ni1 -179.1(4) . . . . ?
C3 C4 N3 Ni1 2.3(7) . . . . ?
C6 C5 N3 C4 -0.3(8) . . . . ?
C6 C5 N3 Ni1 177.4(6) . . . . ?
N1 Ni1 N3 C4 0.9(4) . . . . ?
N5 Ni1 N3 C4 -93.3(4) . . . . ?
N11 Ni1 N3 C4 174.2(4) . . . . ?
N9 Ni1 N3 C4 94.5(4) . . . . ?
N7 Ni1 N3 C4 -47.9(12) . . . . ?
N1 Ni1 N3 C5 -176.7(8) . . . . ?
N5 Ni1 N3 C5 89.0(8) . . . . ?
N11 Ni1 N3 C5 -3.4(8) . . . . ?
N9 Ni1 N3 C5 -83.1(8) . . . . ?
N7 Ni1 N3 C5 134.5(10) . . . . ?
C5 C6 N4 C4 -1.3(9) . . . . ?
N3 C4 N4 C6 1.1(8) . . . . ?
C3 C4 N4 C6 179.5(7) . . . . ?
N6 C9 N5 C7 -0.5(6) . . . . ?
C10 C9 N5 C7 -179.1(5) . . . . ?
N6 C9 N5 Ni1 179.8(4) . . . . ?
C10 C9 N5 Ni1 1.1(6) . . . . ?
C8 C7 N5 C9 -0.1(7) . . . . ?
C8 C7 N5 Ni1 179.5(5) . . . . ?
N1 Ni1 N5 C9 90.3(4) . . . . ?
N3 Ni1 N5 C9 170.2(4) . . . . ?
N11 Ni1 N5 C9 -96.6(4) . . . . ?
N9 Ni1 N5 C9 -50.6(11) . . . . ?
N7 Ni1 N5 C9 -1.8(4) . . . . ?
N1 Ni1 N5 C7 -89.3(7) . . . . ?
N3 Ni1 N5 C7 -9.4(7) . . . . ?
N11 Ni1 N5 C7 83.8(7) . . . . ?
N9 Ni1 N5 C7 129.8(9) . . . . ?
N7 Ni1 N5 C7 178.6(7) . . . . ?
N5 C9 N6 C8 0.9(7) . . . . ?
C10 C9 N6 C8 179.3(6) . . . . ?
C7 C8 N6 C9 -0.9(8) . . . . ?
N8 C10 N7 C12 -0.3(6) . . . . ?
C9 C10 N7 C12 179.2(4) . . . . ?
N8 C10 N7 Ni1 178.2(3) . . . . ?
C9 C10 N7 Ni1 -2.3(5) . . . . ?
C11 C12 N7 C10 -0.5(6) . . . . ?
C11 C12 N7 Ni1 -178.1(5) . . . . ?
N1 Ni1 N7 C10 -92.0(4) . . . . ?
N3 Ni1 N7 C10 -44.2(11) . . . . ?
N5 Ni1 N7 C10 2.2(3) . . . . ?
N11 Ni1 N7 C10 93.5(3) . . . . ?
N9 Ni1 N7 C10 173.2(3) . . . . ?
N1 Ni1 N7 C12 85.6(6) . . . . ?
N3 Ni1 N7 C12 133.4(10) . . . . ?
N5 Ni1 N7 C12 179.7(6) . . . . ?
N11 Ni1 N7 C12 -88.9(6) . . . . ?
N9 Ni1 N7 C12 -9.2(6) . . . . ?
N7 C10 N8 C11 1.0(6) . . . . ?
C9 C10 N8 C11 -178.4(5) . . . . ?
C12 C11 N8 C10 -1.3(7) . . . . ?
N10 C15 N9 C13 -0.2(6) . . . . ?
C16 C15 N9 C13 -179.0(5) . . . . ?
N10 C15 N9 Ni1 179.2(4) . . . . ?
C16 C15 N9 Ni1 0.3(6) . . . . ?
C14 C13 N9 C15 -0.7(7) . . . . ?
C14 C13 N9 Ni1 -179.7(5) . . . . ?
N1 Ni1 N9 C15 171.6(4) . . . . ?
N3 Ni1 N9 C15 91.4(4) . . . . ?
N5 Ni1 N9 C15 -47.6(11) . . . . ?
N11 Ni1 N9 C15 -0.6(3) . . . . ?
N7 Ni1 N9 C15 -95.4(4) . . . . ?
N1 Ni1 N9 C13 -9.5(7) . . . . ?
N3 Ni1 N9 C13 -89.7(7) . . . . ?
N5 Ni1 N9 C13 131.4(9) . . . . ?
N11 Ni1 N9 C13 178.4(7) . . . . ?
N7 Ni1 N9 C13 83.6(7) . . . . ?
N9 C15 N10 C14 0.9(7) . . . . ?
C16 C15 N10 C14 179.6(5) . . . . ?
C13 C14 N10 C15 -1.3(8) . . . . ?
N12 C16 N11 C18 0.5(5) . . . . ?
C15 C16 N11 C18 178.7(4) . . . . ?
N12 C16 N11 Ni1 -179.0(3) . . . . ?
C15 C16 N11 Ni1 -0.8(5) . . . . ?
C17 C18 N11 C16 0.1(6) . . . . ?
C17 C18 N11 Ni1 179.3(4) . . . . ?
N1 Ni1 N11 C16 -52.9(13) . . . . ?
N3 Ni1 N11 C16 -95.1(3) . . . . ?
N5 Ni1 N11 C16 172.0(3) . . . . ?
N9 Ni1 N11 C16 0.7(3) . . . . ?
N7 Ni1 N11 C16 92.4(3) . . . . ?
N1 Ni1 N11 C18 127.9(11) . . . . ?
N3 Ni1 N11 C18 85.7(5) . . . . ?
N5 Ni1 N11 C18 -7.2(5) . . . . ?
N9 Ni1 N11 C18 -178.5(5) . . . . ?
N7 Ni1 N11 C18 -86.9(5) . . . . ?
N11 C16 N12 C17 -0.9(6) . . . . ?
C15 C16 N12 C17 -178.8(5) . . . . ?
C18 C17 N12 C16 0.9(6) . . . . ?
N14 C21 N13 C20 -0.4(5) . . . . ?
C22 C21 N13 C20 -179.0(4) . . . . ?
N14 C21 N13 Ni2 -179.4(3) . . . . ?
C22 C21 N13 Ni2 2.0(5) . . . . ?
C19 C20 N13 C21 0.5(6) . . . . ?
C19 C20 N13 Ni2 179.1(4) . . . . ?
O1 Ni2 N13 C21 94.1(3) . . . . ?
N16 Ni2 N13 C21 -163.4(3) 4_654 . . . ?
N15 Ni2 N13 C21 -1.2(3) . . . . ?
O5 Ni2 N13 C21 -40.5(7) 6_545 . . . ?
O1 Ni2 N13 C20 -84.3(5) . . . . ?
N16 Ni2 N13 C20 18.1(5) 4_654 . . . ?
N15 Ni2 N13 C20 -179.6(5) . . . . ?
O5 Ni2 N13 C20 141.0(5) 6_545 . . . ?
N13 C21 N14 C19 0.0(5) . . . . ?
C22 C21 N14 C19 178.5(4) . . . . ?
C20 C19 N14 C21 0.3(6) . . . . ?
N16 C22 N15 C23 0.5(5) . . . . ?
C21 C22 N15 C23 176.8(4) . . . . ?
N16 C22 N15 Ni2 -175.6(3) . . . . ?
C21 C22 N15 Ni2 0.8(5) . . . . ?
C24 C23 N15 C22 -0.7(5) . . . . ?
C24 C23 N15 Ni2 173.7(4) . . . . ?
O1 Ni2 N15 C22 -107.4(3) . . . . ?
N16 Ni2 N15 C22 65.1(6) 4_654 . . . ?
O5 Ni2 N15 C22 170.5(3) 6_545 . . . ?
N13 Ni2 N15 C22 0.2(3) . . . . ?
O1 Ni2 N15 C23 78.6(5) . . . . ?
N16 Ni2 N15 C23 -108.9(6) 4_654 . . . ?
O5 Ni2 N15 C23 -3.5(5) 6_545 . . . ?
N13 Ni2 N15 C23 -173.8(5) . . . . ?
O2 C31 O1 Ni2 24.8(9) . . . . ?
C25 C31 O1 Ni2 -153.4(4) . . . . ?
N16 Ni2 O1 C31 -109.6(5) 4_654 . . . ?
N15 Ni2 O1 C31 67.9(5) . . . . ?
O5 Ni2 O1 C31 155.2(5) 6_545 . . . ?
N13 Ni2 O1 C31 -13.9(5) . . . . ?
N15 C22 N16 C24 -0.1(5) . . . . ?
C21 C22 N16 C24 -175.7(4) . . . . ?
N15 C22 N16 Ni2 178.9(3) . . . 4_655 ?
C21 C22 N16 Ni2 3.2(7) . . . 4_655 ?
C23 C24 N16 C22 -0.4(5) . . . . ?
C23 C24 N16 Ni2 -179.5(3) . . . 4_655 ?
C30 C29 C33 O5 -7.6(7) . . . . ?
C28 C29 C33 O5 173.4(5) . . . . ?
C30 C29 C33 O6 170.0(5) . . . . ?
C28 C29 C33 O6 -9.1(8) . . . . ?
O6 C33 O5 Ni2 -17.9(6) . . . 6_545 ?
C29 C33 O5 Ni2 159.6(3) . . . 6_545 ?
